data_7012978
loop_
_publ_author_name
'Neculai, Dante'
'Mirela Neculai, Ana'
'Roesky, Herbert W.'
'Herbst-Irmer, Regine'
'Walfort, Bernhard'
'Stalke, Dietmar'

_publ_section_title
;
 Vanadium complexes incorporating the ?-diketiminato ligand L.
 Syntheses and structures of LV(OSO2CF3)2 and LVPPh2
;
_journal_issue 14
_journal_name_full 'Dalton Transactions'
_journal_page_first 2831
_journal_paper_doi 10.1039/b303196a
_journal_year 2003
_chemical_formula_sum 'C33 H51 F6 N4 O6 S2 V'
_chemical_formula_weight 828.84
_space_group_IT_number 14
_symmetry_cell_setting monoclinic
_symmetry_space_group_name_Hall '-P 2ybc'
_symmetry_space_group_name_H-M 'P 1 21/c 1'
_atom_sites_solution_hydrogens geom
_atom_sites_solution_primary direct
_atom_sites_solution_secondary difmap
_audit_creation_method SHELXL-97
_cell_angle_alpha 90.00
_cell_angle_beta 97.774(3)
_cell_angle_gamma 90.00
_cell_formula_units_Z 4
_cell_length_a 15.329(2)
_cell_length_b 13.388(2)
_cell_length_c 19.652(3)
_cell_measurement_reflns_used 9666
_cell_measurement_temperature 173(2)
_cell_measurement_theta_max 28.17
_cell_measurement_theta_min 2.16
_cell_volume 3996.0(10)
_computing_cell_refinement 'SAINT-NT V5/6.0'
_computing_data_collection 'SMART-NT V5.6'
_computing_data_reduction 'SAINT-NT V5/6.0'
_computing_molecular_graphics 'XP in SHELXTL-97'
_computing_publication_material 'XP in SHELXTL-97'
_computing_structure_refinement 'SHELXL-97 (Sheldrick, 1997)'
_computing_structure_solution 'SHELXS-97 (Sheldrick, 1990)'
_diffrn_ambient_temperature 173(2)
_diffrn_measured_fraction_theta_full 0.918
_diffrn_measured_fraction_theta_max 0.918
_diffrn_measurement_device_type 'Bruker Smart Apex CCD'
_diffrn_measurement_method 'omega scans'
_diffrn_radiation_monochromator graphite
_diffrn_radiation_source 'fine-focus sealed tube'
_diffrn_radiation_type MoK\a
_diffrn_radiation_wavelength 0.71073
_diffrn_reflns_av_R_equivalents 0.0315
_diffrn_reflns_av_sigmaI/netI 0.0309
_diffrn_reflns_limit_h_max 19
_diffrn_reflns_limit_h_min -20
_diffrn_reflns_limit_k_max 17
_diffrn_reflns_limit_k_min 0
_diffrn_reflns_limit_l_max 24
_diffrn_reflns_limit_l_min 0
_diffrn_reflns_number 30036
_diffrn_reflns_theta_full 28.22
_diffrn_reflns_theta_max 28.22
_diffrn_reflns_theta_min 1.34
_exptl_absorpt_coefficient_mu 0.426
_exptl_absorpt_correction_T_max 0.9586
_exptl_absorpt_correction_T_min 0.8480
_exptl_absorpt_correction_type empirical
_exptl_absorpt_process_details sadabs2
_exptl_crystal_colour black
_exptl_crystal_density_diffrn 1.378
_exptl_crystal_density_method 'not measured'
_exptl_crystal_description block
_exptl_crystal_F_000 1736
_exptl_crystal_size_max 0.4
_exptl_crystal_size_mid 0.3
_exptl_crystal_size_min 0.1
_refine_diff_density_max 0.613
_refine_diff_density_min -0.428
_refine_diff_density_rms 0.073
_refine_ls_extinction_method none
_refine_ls_goodness_of_fit_ref 1.032
_refine_ls_hydrogen_treatment mixed
_refine_ls_matrix_type full
_refine_ls_number_parameters 477
_refine_ls_number_reflns 9058
_refine_ls_number_restraints 0
_refine_ls_restrained_S_all 1.032
_refine_ls_R_factor_all 0.0723
_refine_ls_R_factor_gt 0.0514
_refine_ls_shift/su_max 0.006
_refine_ls_shift/su_mean 0.000
_refine_ls_structure_factor_coef Fsqd
_refine_ls_weighting_details 'calc w=1/[\s^2^(Fo^2^)+(0.0740P)^2^+1.6935P] where P=(Fo^2^+2Fc^2^)/3'
_refine_ls_weighting_scheme calc
_refine_ls_wR_factor_gt 0.1273
_refine_ls_wR_factor_ref 0.1392
_reflns_number_gt 6850
_reflns_number_total 9058
_reflns_threshold_expression >2sigma(I)
_cod_data_source_file b303196a.txt
_cod_data_source_block 2
_cod_original_cell_volume 3995.8(11)
_cod_original_sg_symbol_H-M P2(1)/c
_cod_database_code 7012978

loop_
_symmetry_equiv_pos_as_xyz
'x, y, z'
'-x, y+1/2, -z+1/2'
'-x, -y, -z'
'x, -y-1/2, z-1/2'

loop_
_atom_site_label
_atom_site_type_symbol
_atom_site_fract_x
_atom_site_fract_y
_atom_site_fract_z
_atom_site_U_iso_or_equiv
_atom_site_adp_type
_atom_site_occupancy
_atom_site_symmetry_multiplicity
_atom_site_calc_flag
_atom_site_refinement_flags
_atom_site_disorder_assembly
_atom_site_disorder_group
V1 V 0.17187(2) 0.93504(3) 0.327204(19) 0.02805(11) Uani 1 1 d . . .
C1 C 0.0058(2) 1.1565(2) 0.41511(16) 0.0570(7) Uani 1 1 d . . .
H1A H 0.0544 1.1901 0.4438 0.085 Uiso 1 1 calc R . .
H1B H -0.0422 1.1440 0.4423 0.085 Uiso 1 1 calc R . .
H1C H -0.0156 1.1991 0.3758 0.085 Uiso 1 1 calc R . .
C2 C 0.03785(16) 1.05840(18) 0.38965(12) 0.0391(5) Uani 1 1 d . . .
C3 C -0.01186(16) 0.9734(2) 0.40034(13) 0.0447(6) Uani 1 1 d . . .
H3 H -0.0631 0.9840 0.4218 0.054 Uiso 1 1 calc R . .
C4 C 0.00553(15) 0.87408(19) 0.38290(12) 0.0391(5) Uani 1 1 d . . .
C5 C -0.06295(18) 0.7970(2) 0.39490(16) 0.0573(7) Uani 1 1 d . . .
H5A H -0.0836 0.7628 0.3516 0.086 Uiso 1 1 calc R . .
H5B H -0.1127 0.8302 0.4120 0.086 Uiso 1 1 calc R . .
H5C H -0.0369 0.7482 0.4289 0.086 Uiso 1 1 calc R . .
N1 N 0.10877(13) 1.05506(13) 0.35779(10) 0.0351(4) Uani 1 1 d . . .
C6 C 0.14885(18) 1.15185(18) 0.34342(16) 0.0507(7) Uani 1 1 d . . .
H6A H 0.1883 1.1746 0.3846 0.061 Uiso 1 1 calc R . .
H6B H 0.1021 1.2026 0.3324 0.061 Uiso 1 1 calc R . .
C7 C 0.20074(17) 1.14117(18) 0.28376(14) 0.0452(6) Uani 1 1 d . . .
H7A H 0.1601 1.1273 0.2413 0.054 Uiso 1 1 calc R . .
H7B H 0.2319 1.2045 0.2772 0.054 Uiso 1 1 calc R . .
N2 N 0.26594(12) 1.05822(13) 0.29667(10) 0.0334(4) Uani 1 1 d . . .
C8 C 0.33673(17) 1.09072(19) 0.35211(13) 0.0433(6) Uani 1 1 d . . .
H8A H 0.3118 1.0929 0.3960 0.052 Uiso 1 1 calc R . .
H8B H 0.3547 1.1595 0.3418 0.052 Uiso 1 1 calc R . .
C9 C 0.41794(17) 1.0254(2) 0.36171(16) 0.0568(7) Uani 1 1 d . . .
H9A H 0.4007 0.9559 0.3679 0.085 Uiso 1 1 calc R . .
H9B H 0.4573 1.0475 0.4024 0.085 Uiso 1 1 calc R . .
H9C H 0.4484 1.0305 0.3211 0.085 Uiso 1 1 calc R . .
C10 C 0.30383(19) 1.0402(2) 0.23085(13) 0.0473(6) Uani 1 1 d . . .
H10A H 0.2550 1.0221 0.1947 0.057 Uiso 1 1 calc R . .
H10B H 0.3438 0.9819 0.2377 0.057 Uiso 1 1 calc R . .
C11 C 0.3542(2) 1.1267(2) 0.20474(16) 0.0662(9) Uani 1 1 d . . .
H11A H 0.3147 1.1841 0.1952 0.099 Uiso 1 1 calc R . .
H11B H 0.3769 1.1068 0.1625 0.099 Uiso 1 1 calc R . .
H11C H 0.4034 1.1452 0.2397 0.099 Uiso 1 1 calc R . .
N3 N 0.07820(12) 0.84744(14) 0.35780(10) 0.0341(4) Uani 1 1 d . . .
C12 C 0.09128(17) 0.73961(18) 0.34644(15) 0.0473(6) Uani 1 1 d . . .
H12A H 0.0589 0.7197 0.3014 0.057 Uiso 1 1 calc R . .
H12B H 0.0676 0.7006 0.3826 0.057 Uiso 1 1 calc R . .
C13 C 0.18764(17) 0.71752(17) 0.34794(14) 0.0440(6) Uani 1 1 d . . .
H13A H 0.2184 0.7293 0.3949 0.053 Uiso 1 1 calc R . .
H13B H 0.1952 0.6462 0.3366 0.053 Uiso 1 1 calc R . .
N4 N 0.22859(12) 0.78102(13) 0.29823(10) 0.0351(4) Uani 1 1 d . . .
C14 C 0.19767(17) 0.74205(18) 0.22734(13) 0.0439(6) Uani 1 1 d . . .
H14A H 0.1335 0.7538 0.2170 0.053 Uiso 1 1 calc R . .
H14B H 0.2072 0.6689 0.2273 0.053 Uiso 1 1 calc R . .
C15 C 0.24186(19) 0.7875(2) 0.17046(14) 0.0517(7) Uani 1 1 d . . .
H15A H 0.2349 0.8602 0.1709 0.078 Uiso 1 1 calc R . .
H15B H 0.2147 0.7610 0.1261 0.078 Uiso 1 1 calc R . .
H15C H 0.3046 0.7706 0.1775 0.078 Uiso 1 1 calc R . .
C16 C 0.32653(15) 0.77397(18) 0.31418(13) 0.0413(6) Uani 1 1 d . . .
H16A H 0.3438 0.7976 0.3618 0.050 Uiso 1 1 calc R . .
H16B H 0.3527 0.8205 0.2834 0.050 Uiso 1 1 calc R . .
C17 C 0.36726(19) 0.6707(2) 0.30742(17) 0.0579(8) Uani 1 1 d . . .
H17A H 0.3447 0.6243 0.3395 0.087 Uiso 1 1 calc R . .
H17B H 0.4315 0.6753 0.3181 0.087 Uiso 1 1 calc R . .
H17C H 0.3517 0.6462 0.2603 0.087 Uiso 1 1 calc R . .
O1 O 0.25431(10) 0.91996(11) 0.41855(8) 0.0329(3) Uani 1 1 d . . .
S1 S 0.23847(4) 0.92063(5) 0.49084(3) 0.03996(16) Uani 1 1 d . . .
O2 O 0.18897(14) 0.83755(19) 0.50903(10) 0.0732(7) Uani 1 1 d . . .
O3 O 0.21591(17) 1.01556(18) 0.51499(11) 0.0765(7) Uani 1 1 d . . .
C18 C 0.34913(18) 0.8959(3) 0.53247(14) 0.0560(7) Uani 1 1 d . . .
F1 F 0.35275(12) 0.89213(15) 0.60020(8) 0.0702(5) Uani 1 1 d . . .
F2 F 0.40186(14) 0.9700(2) 0.51905(11) 0.1152(10) Uani 1 1 d . . .
F3 F 0.37983(17) 0.8135(2) 0.51231(12) 0.1205(11) Uani 1 1 d . . .
O4 O 0.11319(10) 0.94475(11) 0.22653(8) 0.0348(4) Uani 1 1 d . . .
S2 S 0.01903(4) 0.94875(4) 0.19766(3) 0.03652(15) Uani 1 1 d . . .
O5 O -0.02466(11) 0.85464(13) 0.19993(10) 0.0486(4) Uani 1 1 d . . .
O6 O -0.02572(12) 1.03572(13) 0.21693(10) 0.0508(5) Uani 1 1 d . . .
C19 C 0.0284(2) 0.9677(2) 0.10673(14) 0.0520(7) Uani 1 1 d . . .
F4 F 0.07552(15) 1.04816(13) 0.09767(9) 0.0744(6) Uani 1 1 d . . .
F5 F 0.06607(13) 0.89057(13) 0.08023(8) 0.0659(5) Uani 1 1 d . . .
F6 F -0.05110(14) 0.98050(19) 0.07159(10) 0.0898(7) Uani 1 1 d . . .
C20 C 0.4916(2) 0.3539(3) 0.3215(2) 0.0894(12) Uani 1 1 d . . .
H20A H 0.5275 0.4145 0.3290 0.134 Uiso 1 1 calc R . .
H20B H 0.5158 0.3109 0.2883 0.134 Uiso 1 1 calc R . .
H20C H 0.4922 0.3182 0.3650 0.134 Uiso 1 1 calc R . .
C21 C 0.39843(19) 0.3820(2) 0.29388(16) 0.0535(7) Uani 1 1 d . . .
C22 C 0.33499(19) 0.3903(2) 0.33716(15) 0.0506(6) Uani 1 1 d . . .
H22 H 0.3507 0.3784 0.3849 0.061 Uiso 1 1 calc R . .
C23 C 0.24892(19) 0.4155(2) 0.31242(17) 0.0544(7) Uani 1 1 d . . .
H23 H 0.2065 0.4213 0.3433 0.065 Uiso 1 1 calc R . .
C24 C 0.2247(2) 0.4323(2) 0.24399(18) 0.0627(8) Uani 1 1 d . . .
H24 H 0.1655 0.4490 0.2272 0.075 Uiso 1 1 calc R . .
C25 C 0.2854(3) 0.4249(2) 0.19978(17) 0.0685(9) Uani 1 1 d . . .
H25 H 0.2684 0.4369 0.1522 0.082 Uiso 1 1 calc R . .
C26 C 0.3725(2) 0.3998(3) 0.22396(17) 0.0676(9) Uani 1 1 d . . .
H26 H 0.4144 0.3948 0.1927 0.081 Uiso 1 1 calc R . .
C27 C 0.2749(4) -0.0419(4) 0.0107(3) 0.127(2) Uani 1 1 d . . .
H27A H 0.2204 -0.0423 0.0317 0.190 Uiso 1 1 calc R . .
H27B H 0.3159 -0.0914 0.0337 0.190 Uiso 1 1 calc R . .
H27C H 0.2616 -0.0585 -0.0381 0.190 Uiso 1 1 calc R . .
C28 C 0.3148(3) 0.0568(3) 0.01812(17) 0.0777(11) Uani 1 1 d . . .
C29 C 0.2608(3) 0.1424(3) 0.01397(17) 0.0751(10) Uani 1 1 d . . .
H29 H 0.1986 0.1352 0.0068 0.090 Uiso 1 1 calc R . .
C30 C 0.2964(3) 0.2335(3) 0.02000(18) 0.0860(12) Uani 1 1 d . . .
H30 H 0.2590 0.2903 0.0172 0.103 Uiso 1 1 calc R . .
C31 C 0.3886(4) 0.2473(4) 0.0305(2) 0.1035(15) Uani 1 1 d . . .
H31 H 0.4136 0.3123 0.0350 0.124 Uiso 1 1 calc R . .
C32 C 0.4394(3) 0.1661(5) 0.0338(2) 0.1042(16) Uani 1 1 d . . .
H32 H 0.5016 0.1739 0.0399 0.125 Uiso 1 1 calc R . .
C33 C 0.4050(3) 0.0727(3) 0.02868(17) 0.0749(10) Uani 1 1 d . . .
H33 H 0.4435 0.0169 0.0324 0.090 Uiso 1 1 calc R . .

loop_
_atom_site_aniso_label
_atom_site_aniso_U_11
_atom_site_aniso_U_22
_atom_site_aniso_U_33
_atom_site_aniso_U_23
_atom_site_aniso_U_13
_atom_site_aniso_U_12
V1 0.0311(2) 0.02477(18) 0.0275(2) -0.00125(14) 0.00111(14) -0.00039(14)
C1 0.0652(18) 0.0509(16) 0.0583(18) -0.0004(13) 0.0213(15) 0.0197(14)
C2 0.0426(13) 0.0434(13) 0.0308(12) 0.0004(10) 0.0026(10) 0.0125(10)
C3 0.0396(13) 0.0539(15) 0.0435(15) 0.0046(12) 0.0160(11) 0.0064(11)
C4 0.0364(12) 0.0470(14) 0.0336(12) 0.0043(10) 0.0041(10) -0.0049(10)
C5 0.0482(15) 0.0635(18) 0.0630(19) 0.0017(15) 0.0171(14) -0.0149(13)
N1 0.0364(10) 0.0310(9) 0.0369(11) -0.0019(8) 0.0015(8) 0.0044(8)
C6 0.0510(15) 0.0293(12) 0.073(2) -0.0067(12) 0.0113(14) 0.0043(11)
C7 0.0525(15) 0.0288(11) 0.0521(16) 0.0043(11) -0.0007(12) -0.0039(10)
N2 0.0347(10) 0.0321(9) 0.0329(10) -0.0006(8) 0.0020(8) -0.0042(8)
C8 0.0470(14) 0.0449(13) 0.0368(13) -0.0024(11) 0.0019(11) -0.0127(11)
C9 0.0389(14) 0.075(2) 0.0548(17) 0.0000(15) -0.0006(12) -0.0075(13)
C10 0.0591(16) 0.0480(14) 0.0366(14) -0.0064(11) 0.0127(12) -0.0112(12)
C11 0.090(2) 0.068(2) 0.0444(17) -0.0011(15) 0.0232(16) -0.0258(17)
N3 0.0376(10) 0.0308(9) 0.0335(10) 0.0004(8) 0.0033(8) -0.0059(8)
C12 0.0536(15) 0.0304(12) 0.0593(17) -0.0005(11) 0.0128(13) -0.0102(11)
C13 0.0560(15) 0.0251(11) 0.0503(15) 0.0019(10) 0.0051(12) 0.0004(10)
N4 0.0385(10) 0.0294(9) 0.0363(11) -0.0038(8) 0.0015(8) 0.0016(8)
C14 0.0503(14) 0.0318(12) 0.0467(15) -0.0131(11) -0.0041(11) 0.0032(10)
C15 0.0609(17) 0.0533(16) 0.0403(15) -0.0159(12) 0.0049(12) 0.0053(13)
C16 0.0398(13) 0.0376(13) 0.0451(14) -0.0064(11) 0.0007(11) 0.0060(10)
C17 0.0521(16) 0.0476(16) 0.071(2) -0.0091(14) -0.0020(14) 0.0153(13)
O1 0.0346(8) 0.0345(8) 0.0293(8) 0.0009(6) 0.0026(6) -0.0004(6)
S1 0.0419(3) 0.0488(4) 0.0288(3) 0.0027(2) 0.0034(2) 0.0027(3)
O2 0.0646(13) 0.1094(19) 0.0436(12) 0.0252(12) 0.0005(10) -0.0338(13)
O3 0.1076(19) 0.0768(15) 0.0429(12) -0.0115(11) 0.0025(11) 0.0357(14)
C18 0.0465(15) 0.083(2) 0.0357(15) 0.0115(14) -0.0052(12) -0.0025(15)
F1 0.0761(12) 0.0939(14) 0.0352(9) 0.0158(9) -0.0123(8) -0.0113(10)
F2 0.0671(13) 0.192(3) 0.0761(14) 0.0580(16) -0.0278(11) -0.0626(15)
F3 0.1165(19) 0.158(2) 0.0764(15) -0.0146(15) -0.0253(13) 0.0960(18)
O4 0.0378(8) 0.0329(8) 0.0319(8) -0.0003(6) -0.0012(7) -0.0029(6)
S2 0.0379(3) 0.0331(3) 0.0359(3) 0.0002(2) -0.0045(2) -0.0003(2)
O5 0.0442(10) 0.0433(10) 0.0562(12) -0.0031(8) -0.0013(8) -0.0092(8)
O6 0.0537(11) 0.0437(10) 0.0519(11) 0.0011(8) -0.0038(9) 0.0137(8)
C19 0.0618(17) 0.0539(16) 0.0365(14) 0.0015(12) -0.0074(13) -0.0017(13)
F4 0.1172(16) 0.0561(11) 0.0493(10) 0.0143(8) 0.0096(10) -0.0184(10)
F5 0.0930(13) 0.0624(11) 0.0428(9) -0.0091(8) 0.0109(9) -0.0038(9)
F6 0.0804(13) 0.1289(19) 0.0501(11) 0.0081(12) -0.0271(10) 0.0113(13)
C20 0.053(2) 0.112(3) 0.104(3) -0.015(3) 0.0139(19) -0.003(2)
C21 0.0555(16) 0.0473(15) 0.0592(18) -0.0082(13) 0.0132(14) -0.0088(12)
C22 0.0589(17) 0.0475(15) 0.0464(16) -0.0032(12) 0.0104(13) -0.0071(13)
C23 0.0554(17) 0.0461(15) 0.064(2) -0.0082(13) 0.0164(14) -0.0055(13)
C24 0.0645(19) 0.0490(17) 0.072(2) 0.0038(15) 0.0007(17) -0.0034(14)
C25 0.093(3) 0.063(2) 0.0470(18) 0.0070(15) 0.0018(17) -0.0178(18)
C26 0.082(2) 0.068(2) 0.059(2) -0.0108(16) 0.0305(18) -0.0213(18)
C27 0.193(6) 0.112(4) 0.082(3) -0.007(3) 0.042(4) -0.035(4)
C28 0.112(3) 0.085(3) 0.0397(18) -0.0042(16) 0.0236(19) -0.011(2)
C29 0.079(2) 0.098(3) 0.0504(19) 0.0043(19) 0.0160(17) 0.023(2)
C30 0.115(3) 0.092(3) 0.054(2) 0.009(2) 0.022(2) 0.035(3)
C31 0.145(5) 0.110(4) 0.059(3) 0.005(2) 0.027(3) 0.002(3)
C32 0.087(3) 0.167(5) 0.059(2) 0.007(3) 0.012(2) -0.023(3)
C33 0.071(2) 0.109(3) 0.0485(19) 0.0114(19) 0.0200(17) 0.025(2)

loop_
_atom_type_symbol
_atom_type_description
_atom_type_scat_dispersion_real
_atom_type_scat_dispersion_imag
_atom_type_scat_source
C C 0.0033 0.0016 'International Tables Vol C Tables 4.2.6.8 and 6.1.1.4'
H H 0.0000 0.0000 'International Tables Vol C Tables 4.2.6.8 and 6.1.1.4'
N N 0.0061 0.0033 'International Tables Vol C Tables 4.2.6.8 and 6.1.1.4'
O O 0.0106 0.0060 'International Tables Vol C Tables 4.2.6.8 and 6.1.1.4'
F F 0.0171 0.0103 'International Tables Vol C Tables 4.2.6.8 and 6.1.1.4'
S S 0.1246 0.1234 'International Tables Vol C Tables 4.2.6.8 and 6.1.1.4'
V V 0.3005 0.5294 'International Tables Vol C Tables 4.2.6.8 and 6.1.1.4'

loop_
_geom_angle_atom_site_label_1
_geom_angle_atom_site_label_2
_geom_angle_atom_site_label_3
_geom_angle
_geom_angle_site_symmetry_1
_geom_angle_site_symmetry_3
_geom_angle_publ_flag
N3 V1 N1 89.13(8) . . ?
N3 V1 O1 93.50(7) . . ?
N1 V1 O1 94.65(7) . . ?
N3 V1 O4 95.01(7) . . ?
N1 V1 O4 94.10(7) . . ?
O1 V1 O4 167.89(6) . . ?
N3 V1 N2 170.49(7) . . ?
N1 V1 N2 81.39(7) . . ?
O1 V1 N2 88.03(6) . . ?
O4 V1 N2 85.00(6) . . ?
N3 V1 N4 82.09(7) . . ?
N1 V1 N4 171.20(7) . . ?
O1 V1 N4 85.49(6) . . ?
O4 V1 N4 87.15(6) . . ?
N2 V1 N4 107.40(7) . . ?
N1 C2 C3 122.7(2) . . ?
N1 C2 C1 120.6(2) . . ?
C3 C2 C1 116.7(2) . . ?
C2 C3 C4 127.3(2) . . ?
N3 C4 C3 122.7(2) . . ?
N3 C4 C5 120.7(2) . . ?
C3 C4 C5 116.6(2) . . ?
C2 N1 C6 116.69(19) . . ?
C2 N1 V1 128.80(16) . . ?
C6 N1 V1 114.50(15) . . ?
N1 C6 C7 110.0(2) . . ?
N2 C7 C6 110.4(2) . . ?
C7 N2 C8 108.10(18) . . ?
C7 N2 C10 107.5(2) . . ?
C8 N2 C10 110.25(19) . . ?
C7 N2 V1 98.48(13) . . ?
C8 N2 V1 115.67(14) . . ?
C10 N2 V1 115.64(14) . . ?
N2 C8 C9 115.3(2) . . ?
N2 C10 C11 116.1(2) . . ?
C4 N3 C12 117.16(19) . . ?
C4 N3 V1 128.66(16) . . ?
C12 N3 V1 114.07(15) . . ?
N3 C12 C13 110.01(19) . . ?
N4 C13 C12 111.9(2) . . ?
C16 N4 C13 109.00(19) . . ?
C16 N4 C14 110.76(18) . . ?
C13 N4 C14 107.49(19) . . ?
C16 N4 V1 113.62(13) . . ?
C13 N4 V1 98.02(13) . . ?
C14 N4 V1 116.80(14) . . ?
N4 C14 C15 115.4(2) . . ?
N4 C16 C17 116.7(2) . . ?
S1 O1 V1 132.67(10) . . ?
O3 S1 O2 117.12(16) . . ?
O3 S1 O1 114.10(12) . . ?
O2 S1 O1 113.68(11) . . ?
O3 S1 C18 105.58(16) . . ?
O2 S1 C18 104.08(14) . . ?
O1 S1 C18 99.68(11) . . ?
F3 C18 F1 108.0(3) . . ?
F3 C18 F2 108.8(3) . . ?
F1 C18 F2 106.5(3) . . ?
F3 C18 S1 112.2(2) . . ?
F1 C18 S1 111.7(2) . . ?
F2 C18 S1 109.4(2) . . ?
S2 O4 V1 130.27(10) . . ?
O6 S2 O5 117.79(12) . . ?
O6 S2 O4 113.99(10) . . ?
O5 S2 O4 113.14(10) . . ?
O6 S2 C19 104.49(13) . . ?
O5 S2 C19 104.57(12) . . ?
O4 S2 C19 100.26(12) . . ?
F4 C19 F5 107.9(3) . . ?
F4 C19 F6 107.7(2) . . ?
F5 C19 F6 108.3(2) . . ?
F4 C19 S2 111.16(19) . . ?
F5 C19 S2 111.87(19) . . ?
F6 C19 S2 109.7(2) . . ?
C22 C21 C26 117.5(3) . . ?
C22 C21 C20 120.8(3) . . ?
C26 C21 C20 121.8(3) . . ?
C21 C22 C23 121.3(3) . . ?
C24 C23 C22 120.3(3) . . ?
C25 C24 C23 120.0(3) . . ?
C24 C25 C26 120.3(3) . . ?
C25 C26 C21 120.5(3) . . ?
C33 C28 C29 116.7(4) . . ?
C33 C28 C27 123.5(5) . . ?
C29 C28 C27 119.8(5) . . ?
C30 C29 C28 120.5(4) . . ?
C29 C30 C31 121.5(4) . . ?
C32 C31 C30 117.8(5) . . ?
C31 C32 C33 122.0(5) . . ?
C32 C33 C28 121.6(4) . . ?

loop_
_geom_bond_atom_site_label_1
_geom_bond_atom_site_label_2
_geom_bond_distance
_geom_bond_site_symmetry_2
_geom_bond_publ_flag
V1 N3 2.0080(18) . ?
V1 N1 2.0090(18) . ?
V1 O1 2.0606(16) . ?
V1 O4 2.0637(16) . ?
V1 N2 2.3223(18) . ?
V1 N4 2.3379(19) . ?
C1 C2 1.512(3) . ?
C2 N1 1.327(3) . ?
C2 C3 1.401(4) . ?
C3 C4 1.408(4) . ?
C4 N3 1.327(3) . ?
C4 C5 1.513(3) . ?
N1 C6 1.478(3) . ?
C6 C7 1.510(4) . ?
C7 N2 1.493(3) . ?
N2 C8 1.495(3) . ?
N2 C10 1.507(3) . ?
C8 C9 1.512(4) . ?
C10 C11 1.520(4) . ?
N3 C12 1.479(3) . ?
C12 C13 1.503(4) . ?
C13 N4 1.496(3) . ?
N4 C16 1.495(3) . ?
N4 C14 1.503(3) . ?
C14 C15 1.511(4) . ?
C16 C17 1.531(3) . ?
O1 S1 1.4733(16) . ?
S1 O3 1.416(2) . ?
S1 O2 1.419(2) . ?
S1 C18 1.811(3) . ?
C18 F3 1.283(4) . ?
C18 F1 1.326(3) . ?
C18 F2 1.328(4) . ?
O4 S2 1.4788(16) . ?
S2 O6 1.4283(18) . ?
S2 O5 1.4304(18) . ?
S2 C19 1.830(3) . ?
C19 F4 1.322(3) . ?
C19 F5 1.323(3) . ?
C19 F6 1.328(3) . ?
C20 C21 1.505(5) . ?
C21 C22 1.380(4) . ?
C21 C26 1.398(5) . ?
C22 C23 1.385(4) . ?
C23 C24 1.364(4) . ?
C24 C25 1.359(5) . ?
C25 C26 1.396(5) . ?
C27 C28 1.455(6) . ?
C28 C33 1.386(5) . ?
C28 C29 1.410(5) . ?
C29 C30 1.335(6) . ?
C30 C31 1.412(6) . ?
C31 C32 1.333(7) . ?
C32 C33 1.355(6) . ?
